data_9016149
loop_
_publ_author_name
'Wilkinson, M. K.'
'Cable, J. W.'
'Wollan, E. O.'
'Koehler, W. C.'

_publ_section_title
;
 Neutron diffraction investigations of the magnetic ordering in FeBr2,
 CoBr2, FeCl2, and CoCl2
;
_journal_name_full 'Physical Review'
_journal_page_first 497
_journal_page_last 507
_journal_paper_doi 10.1103/PhysRev.113.497
_journal_volume 113
_journal_year 1959
_chemical_compound_source Synthetic
_chemical_formula_sum 'Br2 Co'
_space_group_IT_number 164
_symmetry_space_group_name_Hall '-P 3 2"'
_symmetry_space_group_name_H-M 'P -3 m 1'
_cell_angle_alpha 90
_cell_angle_beta 90
_cell_angle_gamma 120
_cell_length_a 3.728
_cell_length_b 3.728
_cell_length_c 6.169
_cell_formula_units_Z 1
_cell_volume 74.250
_database_code_amcsd 0018639
_exptl_crystal_density_diffrn 4.892
_cod_original_formula_sum 'Co Br2'
_cod_database_code 9016149
_amcsd_formula_title CoBr2

loop_
_space_group_symop_operation_xyz
x,y,z
-y,-x,z
y,-x+y,-z
-x,-x+y,-z
-x+y,-x,z
-x+y,y,z
-x,-y,-z
y,x,-z
-y,x-y,z
x,x-y,z
x-y,x,-z
x-y,-y,-z

loop_
_atom_site_label
_atom_site_fract_x
_atom_site_fract_y
_atom_site_fract_z
Co 0.00000 0.00000 0.00000
Br 0.33333 0.66667 0.25000

loop_
_cod_related_entry_id
_cod_related_entry_database
_cod_related_entry_code
1 AMCSD 0018639
